data_7028459
loop_
_publ_author_name
'Kariuki, Benson M.'
'Platts, James A.'
'Newman, Paul D.'

_publ_section_title
;
 It's all about Me: methyl-induced control of coordination stereochemistry
 by a flexible tridentate N,C,N' ligand.
;
_journal_issue 7
_journal_name_full 'Dalton transactions (Cambridge, England : 2003)'
_journal_page_first 2971
_journal_page_last 2978
_journal_paper_doi 10.1039/c3dt52841c
_journal_volume 43
_journal_year 2014
_chemical_absolute_configuration ad
_chemical_formula_moiety 'C30 H40 Ir N4, F6 P'
_chemical_formula_sum 'C30 H40 F6 Ir N4 P'
_chemical_formula_weight 793.83
_chemical_name_systematic
;
 ?
;
_space_group_IT_number 1
_symmetry_cell_setting triclinic
_symmetry_space_group_name_Hall 'P 1'
_symmetry_space_group_name_H-M 'P 1'
_atom_sites_solution_hydrogens geom
_atom_sites_solution_primary direct
_atom_sites_solution_secondary difmap
_audit_creation_method SHELXL-97
_cell_angle_alpha 106.2400(10)
_cell_angle_beta 96.2640(10)
_cell_angle_gamma 90.7710(10)
_cell_formula_units_Z 2
_cell_length_a 10.3682(2)
_cell_length_b 10.7035(2)
_cell_length_c 14.4653(2)
_cell_measurement_reflns_used 10033
_cell_measurement_temperature 150(2)
_cell_measurement_theta_max 27.48
_cell_measurement_theta_min 2.95
_cell_volume 1530.42(5)
_computing_cell_refinement DENZO/SCALEPACK
_computing_data_collection 'COLLECT,Nonius BV, 1997-2001'
_computing_data_reduction DENZO/SCALEPACK
_computing_molecular_graphics 'Ortep-3 for Windows (Farrugia, 1997)'
_computing_publication_material 'WinGX publication routines (Farrugia, 1999)'
_computing_structure_refinement SHELXL-97
_computing_structure_solution SHELXS-97
_diffrn_ambient_temperature 150(2)
_diffrn_measured_fraction_theta_full 0.990
_diffrn_measured_fraction_theta_max 0.990
_diffrn_measurement_device_type 'Nonius KappaCCD'
_diffrn_measurement_method 'CCD scans'
_diffrn_radiation_monochromator graphite
_diffrn_radiation_source 'fine-focus sealed tube'
_diffrn_radiation_type MoK\a
_diffrn_radiation_wavelength 0.71073
_diffrn_reflns_av_R_equivalents 0.0000
_diffrn_reflns_av_sigmaI/netI 0.0310
_diffrn_reflns_limit_h_max 13
_diffrn_reflns_limit_h_min -13
_diffrn_reflns_limit_k_max 13
_diffrn_reflns_limit_k_min -13
_diffrn_reflns_limit_l_max 16
_diffrn_reflns_limit_l_min -18
_diffrn_reflns_number 10368
_diffrn_reflns_theta_full 27.48
_diffrn_reflns_theta_max 27.48
_diffrn_reflns_theta_min 2.95
_exptl_absorpt_coefficient_mu 4.478
_exptl_absorpt_correction_T_max 0.4391
_exptl_absorpt_correction_T_min 0.4006
_exptl_absorpt_correction_type empirical
_exptl_absorpt_process_details Denzo/Scalpack
_exptl_crystal_colour yellow
_exptl_crystal_density_diffrn 1.723
_exptl_crystal_density_method 'not measured'
_exptl_crystal_description block
_exptl_crystal_F_000 788
_exptl_crystal_size_max 0.25
_exptl_crystal_size_mid 0.25
_exptl_crystal_size_min 0.22
_refine_diff_density_max 1.132
_refine_diff_density_min -1.190
_refine_diff_density_rms 0.104
_refine_ls_abs_structure_details 'Flack H D (1983), Acta Cryst. A39, 876-881'
_refine_ls_abs_structure_Flack 0.034(7)
_refine_ls_extinction_method none
_refine_ls_goodness_of_fit_ref 1.046
_refine_ls_hydrogen_treatment constr
_refine_ls_matrix_type full
_refine_ls_number_parameters 893
_refine_ls_number_reflns 10368
_refine_ls_number_restraints 74
_refine_ls_restrained_S_all 1.117
_refine_ls_R_factor_all 0.0273
_refine_ls_R_factor_gt 0.0258
_refine_ls_shift/su_max 0.001
_refine_ls_shift/su_mean 0.000
_refine_ls_structure_factor_coef Fsqd
_refine_ls_weighting_details 'calc w=1/[\s^2^(Fo^2^)+(0.0205P)^2^+4.6112P] where P=(Fo^2^+2Fc^2^)/3'
_refine_ls_weighting_scheme calc
_refine_ls_wR_factor_gt 0.0604
_refine_ls_wR_factor_ref 0.0614
_reflns_number_gt 10033
_reflns_number_total 10368
_reflns_threshold_expression >2\s(I)
_cod_data_source_file c3dt52841c.txt
_cod_data_source_block kjc1239
_cod_depositor_comments
;
The following automatic conversions were performed:

'_symmetry_cell_setting' value 'Triclinic' changed to 'triclinic'
according to
/usr/data/users/saulius/automatic-downloads/current/RSC/lib/dictionaries/cif_core.dic
dictionary named 'cif_core.dic' version 2.4.2 from 2011-04-26.

Automatic conversion script
Id: cif_fix_values 2281 2013-09-26 08:29:07Z andrius 
;
_cod_original_sg_symbol_H-M P1
_cod_database_code 7028459

loop_
_symmetry_equiv_pos_as_xyz
'x, y, z'

loop_
_atom_site_label
_atom_site_type_symbol
_atom_site_fract_x
_atom_site_fract_y
_atom_site_fract_z
_atom_site_U_iso_or_equiv
_atom_site_adp_type
_atom_site_occupancy
_atom_site_symmetry_multiplicity
_atom_site_calc_flag
_atom_site_refinement_flags
_atom_site_disorder_assembly
_atom_site_disorder_group
C1 C 0.2514(12) 0.1671(11) 0.5049(7) 0.022(2) Uani 1 1 d . . .
C2 C 0.3028(11) -0.0627(10) 0.4284(8) 0.034(2) Uani 1 1 d D . .
C3 C 0.4292(14) -0.0637(14) 0.5030(10) 0.055(4) Uani 1 1 d D . .
H3A H 0.4049 -0.0475 0.5695 0.066 Uiso 1 1 calc R . .
H3B H 0.4688 -0.1495 0.4848 0.066 Uiso 1 1 calc R . .
C4 C 0.5242(15) 0.0417(16) 0.4990(11) 0.061(4) Uani 1 1 d . . .
H4A H 0.5472 0.1046 0.5636 0.073 Uiso 1 1 calc R . .
H4B H 0.6044 0.0049 0.4732 0.073 Uiso 1 1 calc R . .
C5 C 0.4482(10) 0.1035(11) 0.4308(8) 0.032(2) Uani 1 1 d . . .
H5 H 0.5089 0.1442 0.3972 0.038 Uiso 1 1 calc R . .
C6 C 0.3632(9) -0.0063(9) 0.3558(7) 0.025(2) Uani 1 1 d . . .
C7 C 0.2273(11) -0.1910(9) 0.3830(8) 0.067(3) Uani 1 1 d . . .
H7A H 0.2000 -0.2257 0.4341 0.100 Uiso 1 1 calc R . .
H7B H 0.2824 -0.2531 0.3437 0.100 Uiso 1 1 calc R . .
H7C H 0.1504 -0.1775 0.3417 0.100 Uiso 1 1 calc R . .
C8 C 0.2642(8) 0.0439(9) 0.2887(6) 0.0309(19) Uani 1 1 d . . .
H8A H 0.3106 0.0873 0.2498 0.046 Uiso 1 1 calc R . .
H8B H 0.2091 0.1059 0.3279 0.046 Uiso 1 1 calc R . .
H8C H 0.2101 -0.0297 0.2455 0.046 Uiso 1 1 calc R . .
C9 C 0.4484(10) -0.1000(11) 0.2937(9) 0.036(2) Uani 1 1 d . . .
H9A H 0.5030 -0.1428 0.3343 0.054 Uiso 1 1 calc R . .
H9B H 0.5036 -0.0521 0.2631 0.054 Uiso 1 1 calc R . .
H9C H 0.3936 -0.1659 0.2434 0.054 Uiso 1 1 calc R . .
C10 C 0.0879(9) 0.0025(7) 0.4931(5) 0.0193(14) Uani 1 1 d D . .
H10A H 0.0731 0.0370 0.5619 0.023 Uiso 1 1 calc R . .
H10B H 0.0816 -0.0938 0.4768 0.023 Uiso 1 1 calc R . .
C11 C -0.0156(8) 0.0441(8) 0.4337(6) 0.0298(18) Uani 1 1 d . . .
C12 C -0.0994(8) -0.0475(8) 0.3652(6) 0.0440(19) Uani 1 1 d . . .
H12 H -0.0916 -0.1377 0.3591 0.053 Uiso 1 1 calc R . .
C13 C -0.1937(8) -0.0070(8) 0.3062(6) 0.047(2) Uani 1 1 d . . .
H13 H -0.2500 -0.0687 0.2583 0.057 Uiso 1 1 calc R . .
C14 C -0.2044(7) 0.1241(9) 0.3180(6) 0.0429(19) Uani 1 1 d . . .
H14 H -0.2683 0.1549 0.2786 0.052 Uiso 1 1 calc R . .
C15 C -0.1191(7) 0.2112(9) 0.3896(6) 0.0315(17) Uani 1 1 d . . .
H15 H -0.1283 0.3018 0.3983 0.038 Uiso 1 1 calc R . .
C16 C 0.3998(10) 0.3417(12) 0.4882(6) 0.041(3) Uani 1 1 d D . .
H16 H 0.3780 0.3876 0.5545 0.049 Uiso 1 1 calc R . .
C17 C 0.3062(10) 0.3946(10) 0.4296(7) 0.027(2) Uani 1 1 d . . .
C18 C 0.3466(8) 0.4387(7) 0.3561(6) 0.0317(18) Uani 1 1 d . . .
H18 H 0.4354 0.4353 0.3452 0.038 Uiso 1 1 calc R . .
C19 C 0.2578(9) 0.4879(7) 0.2982(6) 0.0366(19) Uani 1 1 d . . .
H19 H 0.2839 0.5172 0.2466 0.044 Uiso 1 1 calc R . .
C20 C 0.1320(9) 0.4929(7) 0.3172(5) 0.0286(18) Uani 1 1 d . . .
H20 H 0.0691 0.5270 0.2792 0.034 Uiso 1 1 calc R . .
C21 C 0.0958(10) 0.4482(10) 0.3926(7) 0.029(2) Uani 1 1 d . . .
H21 H 0.0084 0.4560 0.4067 0.035 Uiso 1 1 calc R . .
C22 C 0.5401(7) 0.3745(8) 0.4999(7) 0.048(2) Uani 1 1 d . . .
H22A H 0.5838 0.3402 0.5505 0.073 Uiso 1 1 calc R . .
H22B H 0.5546 0.4694 0.5184 0.073 Uiso 1 1 calc R . .
H22C H 0.5752 0.3358 0.4386 0.073 Uiso 1 1 calc R . .
C23 C -0.0472(12) 0.4119(11) 0.6173(8) 0.034(3) Uani 1 1 d . . .
H23 H -0.0931 0.3820 0.5541 0.040 Uiso 1 1 calc R . .
C24 C 0.0540(11) 0.5043(12) 0.6306(9) 0.034(2) Uani 1 1 d . . .
H24 H 0.0773 0.5275 0.5756 0.041 Uiso 1 1 calc R . .
C25 C 0.1282(11) 0.5691(11) 0.7281(8) 0.039(3) Uani 1 1 d . . .
H25A H 0.0719 0.5696 0.7792 0.047 Uiso 1 1 calc R . .
H25B H 0.1504 0.6608 0.7318 0.047 Uiso 1 1 calc R . .
C26 C 0.2515(11) 0.5025(12) 0.7475(8) 0.040(3) Uani 1 1 d . . .
H26A H 0.3251 0.5452 0.7280 0.048 Uiso 1 1 calc R . .
H26B H 0.2692 0.5123 0.8179 0.048 Uiso 1 1 calc R . .
C27 C 0.2419(8) 0.3632(8) 0.6942(6) 0.0181(15) Uani 1 1 d D . .
H27 H 0.3087 0.3306 0.6551 0.022 Uiso 1 1 calc R . .
C28 C 0.1438(9) 0.2757(8) 0.6963(6) 0.0224(17) Uani 1 1 d D . .
H28 H 0.1509 0.1869 0.6617 0.027 Uiso 1 1 calc R . .
C29 C 0.0242(13) 0.3117(12) 0.7506(8) 0.044(3) Uani 1 1 d . . .
H29A H -0.0052 0.2353 0.7699 0.053 Uiso 1 1 calc R . .
H29B H 0.0504 0.3827 0.8107 0.053 Uiso 1 1 calc R . .
C30 C -0.0905(12) 0.3553(11) 0.6927(9) 0.046(3) Uani 1 1 d . . .
H30A H -0.1514 0.2796 0.6611 0.055 Uiso 1 1 calc R . .
H30B H -0.1376 0.4212 0.7376 0.055 Uiso 1 1 calc R . .
C31 C 0.5829(10) 1.0423(11) 0.8874(7) 0.020(2) Uani 1 1 d . . .
C32 C 0.3654(10) 1.0989(11) 0.9477(9) 0.032(2) Uani 1 1 d . . .
C33 C 0.3270(14) 1.1875(15) 0.8778(10) 0.050(3) Uani 1 1 d . . .
H33A H 0.3255 1.1358 0.8092 0.060 Uiso 1 1 calc R . .
H33B H 0.2396 1.2213 0.8876 0.060 Uiso 1 1 calc R . .
C34 C 0.4303(14) 1.3030(14) 0.9023(10) 0.049(3) Uani 1 1 d . . .
H34A H 0.4708 1.3079 0.8444 0.059 Uiso 1 1 calc R . .
H34B H 0.3930 1.3875 0.9319 0.059 Uiso 1 1 calc R . .
C35 C 0.5220(10) 1.2636(10) 0.9719(8) 0.029(2) Uani 1 1 d . . .
H35 H 0.5719 1.3420 1.0164 0.034 Uiso 1 1 calc R . .
C36 C 0.4462(8) 1.1966(9) 1.0302(6) 0.0203(17) Uani 1 1 d . . .
C37 C 0.2540(7) 1.0291(9) 0.9729(8) 0.061(3) Uani 1 1 d . . .
H37A H 0.2872 0.9765 1.0152 0.091 Uiso 1 1 calc R . .
H37B H 0.2065 0.9723 0.9134 0.091 Uiso 1 1 calc R . .
H37C H 0.1956 1.0929 1.0066 0.091 Uiso 1 1 calc R . .
C38 C 0.5315(8) 1.1405(10) 1.1010(6) 0.035(2) Uani 1 1 d . . .
H38A H 0.4774 1.0856 1.1269 0.052 Uiso 1 1 calc R . .
H38B H 0.5739 1.2119 1.1543 0.052 Uiso 1 1 calc R . .
H38C H 0.5977 1.0880 1.0668 0.052 Uiso 1 1 calc R . .
C39 C 0.3583(10) 1.2971(11) 1.0928(8) 0.036(2) Uani 1 1 d . . .
H39A H 0.2849 1.3153 1.0506 0.054 Uiso 1 1 calc R . .
H39B H 0.4095 1.3780 1.1256 0.054 Uiso 1 1 calc R . .
H39C H 0.3257 1.2605 1.1413 0.054 Uiso 1 1 calc R . .
C40 C 0.4337(7) 0.8644(8) 0.8752(5) 0.0156(14) Uani 1 1 d D . .
H40A H 0.4465 0.8230 0.8067 0.019 Uiso 1 1 calc R . .
H40B H 0.3414 0.8487 0.8823 0.019 Uiso 1 1 calc R . .
C41 C 0.5156(9) 0.8019(9) 0.9373(7) 0.027(2) Uani 1 1 d . . .
C42 C 0.4597(9) 0.7395(8) 0.9974(7) 0.041(2) Uani 1 1 d . . .
H42 H 0.3682 0.7358 0.9980 0.049 Uiso 1 1 calc R . .
C43 C 0.5397(9) 0.6837(9) 1.0556(7) 0.045(2) Uani 1 1 d . . .
H43 H 0.5042 0.6454 1.0996 0.054 Uiso 1 1 calc R . .
C44 C 0.6721(10) 0.6837(8) 1.0498(6) 0.038(2) Uani 1 1 d . . .
H44 H 0.7285 0.6426 1.0873 0.046 Uiso 1 1 calc R . .
C45 C 0.7195(9) 0.7460(10) 0.9872(8) 0.029(2) Uani 1 1 d . . .
H45 H 0.8103 0.7466 0.9829 0.034 Uiso 1 1 calc R . .
C46 C 0.7516(13) 1.2228(11) 0.9285(8) 0.058(3) Uani 1 1 d D . .
H46 H 0.7747 1.1782 0.8672 0.069 Uiso 1 1 calc R . .
C47 C 0.8369(8) 1.1689(8) 0.9911(6) 0.0304(18) Uani 1 1 d . . .
C48 C 0.9034(8) 1.2509(8) 1.0765(6) 0.043(2) Uani 1 1 d . . .
H48 H 0.8967 1.3426 1.0915 0.052 Uiso 1 1 calc R . .
C49 C 0.9789(8) 1.1962(11) 1.1385(6) 0.059(3) Uani 1 1 d . . .
H49 H 1.0222 1.2500 1.1979 0.070 Uiso 1 1 calc R . .
C50 C 0.9906(7) 1.0674(10) 1.1145(6) 0.050(2) Uani 1 1 d . . .
H50 H 1.0439 1.0289 1.1556 0.060 Uiso 1 1 calc R . .
C51 C 0.9242(7) 0.9908(9) 1.0290(6) 0.0339(18) Uani 1 1 d . . .
H51 H 0.9346 0.8995 1.0123 0.041 Uiso 1 1 calc R . .
C52 C 0.7652(9) 1.3608(8) 0.9272(7) 0.051(2) Uani 1 1 d . . .
H52A H 0.6980 1.3774 0.8795 0.076 Uiso 1 1 calc R . .
H52B H 0.8512 1.3773 0.9096 0.076 Uiso 1 1 calc R . .
H52C H 0.7555 1.4186 0.9916 0.076 Uiso 1 1 calc R . .
C53 C 0.6266(9) 0.8795(10) 0.6940(7) 0.032(2) Uani 1 1 d D . .
H53 H 0.5517 0.9100 0.7242 0.039 Uiso 1 1 calc R . .
C54 C 0.7237(9) 0.9702(9) 0.7060(6) 0.0276(19) Uani 1 1 d D . .
H54 H 0.7155 1.0540 0.7475 0.033 Uiso 1 1 calc R . .
C55 C 0.8411(13) 0.9434(12) 0.6572(9) 0.047(3) Uani 1 1 d . . .
H55A H 0.8708 1.0226 0.6416 0.057 Uiso 1 1 calc R . .
H55B H 0.8207 0.8736 0.5955 0.057 Uiso 1 1 calc R . .
C56 C 0.9492(11) 0.9015(12) 0.7206(9) 0.045(3) Uani 1 1 d . . .
H56A H 1.0030 0.9796 0.7592 0.054 Uiso 1 1 calc R . .
H56B H 1.0055 0.8432 0.6782 0.054 Uiso 1 1 calc R . .
C57 C 0.8997(11) 0.8306(11) 0.7901(8) 0.026(2) Uani 1 1 d . . .
H57 H 0.9360 0.8582 0.8561 0.031 Uiso 1 1 calc R . .
C58 C 0.8071(10) 0.7307(11) 0.7632(8) 0.024(2) Uani 1 1 d . . .
H58 H 0.7796 0.6963 0.8120 0.029 Uiso 1 1 calc R . .
C59 C 0.7461(10) 0.6721(11) 0.6593(8) 0.038(2) Uani 1 1 d . . .
H59A H 0.8077 0.6847 0.6146 0.046 Uiso 1 1 calc R . .
H59B H 0.7299 0.5773 0.6474 0.046 Uiso 1 1 calc R . .
C60 C 0.6203(11) 0.7330(11) 0.6381(8) 0.044(3) Uani 1 1 d . . .
H60A H 0.5481 0.6880 0.6573 0.053 Uiso 1 1 calc R . .
H60B H 0.6030 0.7226 0.5676 0.053 Uiso 1 1 calc R . .
N1 N -0.0265(7) 0.1748(8) 0.4458(6) 0.0255(16) Uani 1 1 d . . .
N2 N 0.2164(9) 0.0412(9) 0.4836(6) 0.0254(18) Uani 1 1 d . . .
N3 N 0.3646(9) 0.2030(9) 0.4833(7) 0.028(2) Uani 1 1 d . . .
N4 N 0.1795(8) 0.3944(8) 0.4460(6) 0.0216(17) Uani 1 1 d . . .
N5 N 0.6446(7) 0.8052(8) 0.9327(6) 0.0188(16) Uani 1 1 d . . .
N6 N 0.4611(8) 1.0051(9) 0.8976(6) 0.0209(17) Uani 1 1 d . . .
N7 N 0.6108(9) 1.1734(9) 0.9204(6) 0.0249(18) Uani 1 1 d . . .
N8 N 0.8447(7) 1.0392(7) 0.9677(5) 0.0227(15) Uani 1 1 d . . .
Ir1 Ir 0.123808(16) 0.307100(16) 0.559131(13) 0.02017(8) Uani 1 1 d . . .
Ir2 Ir 0.716513(15) 0.915026(15) 0.836667(13) 0.01790(8) Uani 1 1 d . . .
P1 P 0.7191(4) 0.5729(5) 0.3113(3) 0.0365(11) Uani 0.744(8) 1 d PDU A 1
F1 F 0.7135(7) 0.7013(6) 0.2796(6) 0.057(2) Uani 0.744(8) 1 d PDU A 1
F2 F 0.8091(8) 0.5174(8) 0.2291(6) 0.080(3) Uani 0.744(8) 1 d PDU A 1
F3 F 0.7186(12) 0.4380(9) 0.3332(8) 0.082(3) Uani 0.744(8) 1 d PDU A 1
F4 F 0.6242(9) 0.6270(9) 0.3885(6) 0.065(3) Uani 0.744(8) 1 d PDU A 1
F5 F 0.8450(9) 0.6307(10) 0.3845(6) 0.078(3) Uani 0.744(8) 1 d PDU A 1
F6 F 0.5967(8) 0.5166(9) 0.2336(7) 0.071(3) Uani 0.744(8) 1 d PDU A 1
P1A P 0.7212(13) 0.5381(13) 0.3038(9) 0.052(3) Uani 0.256(8) 1 d PDU A 2
F1A F 0.5982(17) 0.611(2) 0.3368(17) 0.070(5) Uani 0.256(8) 1 d PDU A 2
F2A F 0.658(2) 0.5091(19) 0.1943(11) 0.063(4) Uani 0.256(8) 1 d PDU A 2
F3A F 0.8362(18) 0.451(2) 0.2662(16) 0.059(5) Uani 0.256(8) 1 d PDU A 2
F4A F 0.783(2) 0.552(2) 0.4102(11) 0.073(5) Uani 0.256(8) 1 d PDU A 2
F5A F 0.789(2) 0.6677(19) 0.2956(19) 0.072(5) Uani 0.256(8) 1 d PDU A 2
F6A F 0.6480(17) 0.4059(15) 0.3035(14) 0.049(5) Uani 0.256(8) 1 d PDU A 2
P2 P 0.0981(15) 0.6398(14) 0.0535(9) 0.033(3) Uani 0.28(3) 1 d PDU B 1
F7 F 0.018(2) 0.756(2) 0.1089(17) 0.049(6) Uani 0.28(3) 1 d PDU B 1
F8 F 0.129(2) 0.718(2) -0.0185(17) 0.048(5) Uani 0.28(3) 1 d PDU B 1
F9 F 0.176(2) 0.523(2) -0.0041(19) 0.050(6) Uani 0.28(3) 1 d PDU B 1
F10 F 0.066(2) 0.561(3) 0.1250(18) 0.045(5) Uani 0.28(3) 1 d PDU B 1
F11 F 0.2248(17) 0.704(2) 0.1229(15) 0.044(5) Uani 0.28(3) 1 d PDU B 1
F12 F -0.0289(17) 0.579(2) -0.0150(14) 0.032(5) Uani 0.28(3) 1 d PDU B 1
P2A P 0.1046(6) 0.6375(6) 0.0542(4) 0.0245(12) Uani 0.72(3) 1 d PDU B 2
F7A F 0.0640(10) 0.5167(12) 0.0897(11) 0.055(3) Uani 0.72(3) 1 d PDU B 2
F8A F -0.0101(10) 0.6065(11) -0.0308(7) 0.043(2) Uani 0.72(3) 1 d PDU B 2
F9A F 0.1442(9) 0.7585(11) 0.0165(11) 0.049(3) Uani 0.72(3) 1 d PDU B 2
F10A F 0.2241(10) 0.6685(13) 0.1362(8) 0.058(3) Uani 0.72(3) 1 d PDU B 2
F11A F 0.0114(11) 0.7288(12) 0.1230(8) 0.049(2) Uani 0.72(3) 1 d PDU B 2
F12A F 0.1933(10) 0.5476(11) -0.0166(7) 0.040(2) Uani 0.72(3) 1 d PDU B 2

loop_
_atom_site_aniso_label
_atom_site_aniso_U_11
_atom_site_aniso_U_22
_atom_site_aniso_U_33
_atom_site_aniso_U_23
_atom_site_aniso_U_13
_atom_site_aniso_U_12
C1 0.036(6) 0.019(5) 0.011(4) 0.002(4) 0.004(4) 0.013(4)
C2 0.049(5) 0.019(4) 0.037(5) 0.010(4) 0.010(4) 0.014(4)
C3 0.065(8) 0.056(8) 0.048(6) 0.024(6) -0.005(6) 0.038(6)
C4 0.059(8) 0.062(8) 0.055(8) 0.010(6) -0.010(6) 0.034(6)
C5 0.021(4) 0.034(5) 0.039(5) 0.007(4) 0.000(4) 0.015(4)
C6 0.024(4) 0.019(4) 0.024(4) -0.005(3) -0.003(3) 0.004(3)
C7 0.077(7) 0.046(6) 0.081(7) 0.017(5) 0.029(6) 0.001(5)
C8 0.035(5) 0.035(5) 0.021(4) 0.007(3) 0.000(3) 0.011(3)
C9 0.027(4) 0.030(5) 0.043(5) -0.005(4) 0.006(4) 0.010(4)
C10 0.034(4) 0.006(3) 0.019(3) 0.002(2) 0.010(3) 0.005(2)
C11 0.033(4) 0.024(4) 0.034(5) 0.008(3) 0.007(3) -0.002(3)
C12 0.048(5) 0.029(4) 0.050(5) 0.006(4) 0.004(4) -0.014(3)
C13 0.036(4) 0.044(5) 0.051(5) -0.001(4) -0.004(4) -0.013(3)
C14 0.025(3) 0.059(5) 0.043(5) 0.014(4) -0.003(3) -0.004(3)
C15 0.025(4) 0.039(4) 0.031(4) 0.011(3) 0.005(3) 0.000(3)
C16 0.038(5) 0.038(5) 0.041(6) 0.001(5) 0.000(4) 0.001(4)
C17 0.028(4) 0.025(4) 0.027(4) 0.005(4) 0.004(3) -0.002(3)
C18 0.037(4) 0.019(4) 0.037(4) 0.000(3) 0.019(3) -0.002(3)
C19 0.064(6) 0.017(4) 0.033(4) 0.007(3) 0.021(4) 0.004(3)
C20 0.061(5) 0.009(4) 0.017(3) 0.001(3) 0.013(3) 0.006(3)
C21 0.040(5) 0.025(4) 0.024(4) 0.011(4) 0.005(4) 0.000(3)
C22 0.024(4) 0.040(4) 0.066(6) -0.007(4) -0.002(4) -0.008(3)
C23 0.045(6) 0.038(6) 0.021(4) 0.008(4) 0.013(4) 0.030(5)
C24 0.043(6) 0.028(5) 0.029(5) 0.000(4) 0.017(4) 0.012(4)
C25 0.055(6) 0.025(4) 0.032(5) -0.003(4) 0.012(4) 0.012(4)
C26 0.046(5) 0.045(6) 0.018(4) -0.006(4) -0.001(4) 0.007(4)
C27 0.020(3) 0.022(4) 0.013(3) 0.005(3) 0.004(3) 0.004(3)
C28 0.026(4) 0.024(4) 0.018(4) 0.006(3) 0.004(3) 0.004(3)
C29 0.066(7) 0.049(6) 0.025(4) 0.019(4) 0.015(4) 0.013(5)
C30 0.057(6) 0.045(6) 0.046(6) 0.022(5) 0.029(5) 0.026(5)
C31 0.020(5) 0.022(5) 0.016(5) 0.004(4) -0.003(4) 0.004(4)
C32 0.020(4) 0.029(5) 0.040(5) -0.004(4) 0.003(4) 0.010(3)
C33 0.046(6) 0.058(8) 0.041(6) 0.012(5) -0.009(5) 0.031(6)
C34 0.055(6) 0.052(7) 0.045(6) 0.020(5) 0.005(5) 0.027(5)
C35 0.039(5) 0.018(4) 0.030(4) 0.005(3) 0.014(4) 0.016(3)
C36 0.022(4) 0.021(4) 0.018(4) 0.004(3) 0.005(3) 0.008(3)
C37 0.025(4) 0.045(5) 0.098(8) -0.008(5) 0.023(4) 0.003(3)
C38 0.035(5) 0.053(6) 0.017(3) 0.010(4) 0.002(3) 0.009(4)
C39 0.032(5) 0.041(6) 0.035(5) 0.004(4) 0.018(4) 0.009(4)
C40 0.012(3) 0.016(3) 0.015(3) -0.002(3) 0.002(2) 0.005(2)
C41 0.021(4) 0.020(4) 0.037(5) 0.003(4) 0.007(3) 0.004(3)
C42 0.035(4) 0.030(5) 0.060(6) 0.010(4) 0.021(4) -0.004(3)
C43 0.061(6) 0.032(5) 0.054(6) 0.019(4) 0.036(5) 0.008(4)
C44 0.068(6) 0.013(4) 0.036(5) 0.007(4) 0.016(4) 0.009(4)
C45 0.024(4) 0.027(5) 0.037(5) 0.010(4) 0.007(3) 0.010(3)
C46 0.060(7) 0.050(6) 0.071(8) 0.023(6) 0.023(6) 0.001(5)
C47 0.029(4) 0.027(4) 0.029(4) -0.005(3) 0.012(3) -0.006(3)
C48 0.043(4) 0.033(4) 0.041(4) -0.014(4) 0.020(4) -0.011(3)
C49 0.036(4) 0.080(7) 0.037(5) -0.020(5) 0.002(4) -0.017(4)
C50 0.024(4) 0.082(7) 0.031(4) -0.001(4) -0.004(3) -0.004(4)
C51 0.018(3) 0.049(5) 0.030(4) 0.006(4) -0.001(3) 0.003(3)
C52 0.061(5) 0.032(4) 0.065(6) 0.016(4) 0.028(5) 0.001(4)
C53 0.034(5) 0.031(5) 0.029(4) 0.005(4) -0.003(4) 0.006(4)
C54 0.031(4) 0.026(4) 0.025(4) 0.006(3) -0.001(3) 0.005(3)
C55 0.067(7) 0.043(6) 0.042(6) 0.019(5) 0.031(5) 0.017(5)
C56 0.042(5) 0.048(6) 0.052(6) 0.018(5) 0.033(5) 0.017(4)
C57 0.025(4) 0.028(4) 0.022(4) 0.000(3) 0.011(3) 0.008(3)
C58 0.024(4) 0.023(4) 0.023(4) 0.005(4) 0.001(3) 0.008(3)
C59 0.044(5) 0.035(5) 0.025(4) -0.005(4) -0.001(4) 0.021(4)
C60 0.049(6) 0.039(5) 0.029(5) -0.010(4) -0.010(4) 0.020(4)
N1 0.019(3) 0.034(4) 0.028(4) 0.013(3) 0.008(3) 0.003(3)
N2 0.037(4) 0.016(4) 0.025(4) 0.006(3) 0.009(3) 0.014(3)
N3 0.027(4) 0.024(4) 0.028(4) 0.000(3) 0.000(3) 0.007(3)
N4 0.028(4) 0.015(3) 0.022(3) 0.006(3) 0.004(3) 0.001(3)
N5 0.016(3) 0.016(3) 0.021(3) 0.000(3) 0.002(2) -0.001(2)
N6 0.013(3) 0.022(4) 0.021(4) -0.003(3) -0.002(3) 0.010(3)
N7 0.033(4) 0.025(4) 0.019(3) 0.006(3) 0.014(3) 0.007(3)
N8 0.019(3) 0.025(3) 0.021(3) -0.002(3) 0.011(2) 0.003(2)
Ir1 0.02653(19) 0.01985(19) 0.01477(16) 0.00490(14) 0.00423(14) 0.00900(15)
Ir2 0.02135(17) 0.01704(18) 0.01365(16) 0.00146(13) 0.00181(13) 0.00656(14)
P1 0.0357(19) 0.034(2) 0.050(2) 0.0225(18) 0.0200(16) 0.0121(15)
F1 0.062(5) 0.049(4) 0.064(4) 0.031(3) -0.007(4) -0.007(3)
F2 0.079(5) 0.080(5) 0.079(5) 0.009(4) 0.040(4) 0.020(4)
F3 0.110(6) 0.055(5) 0.094(6) 0.044(4) 0.015(5) 0.015(4)
F4 0.066(5) 0.075(6) 0.049(5) 0.001(4) 0.030(4) 0.011(4)
F5 0.064(5) 0.088(6) 0.077(6) 0.025(5) -0.013(4) 0.012(4)
F6 0.059(5) 0.068(5) 0.076(5) 0.013(4) -0.005(4) -0.024(4)
P1A 0.049(5) 0.051(5) 0.059(5) 0.021(4) 0.008(4) 0.006(4)
F1A 0.063(7) 0.069(8) 0.078(8) 0.016(7) 0.016(7) 0.014(6)
F2A 0.070(8) 0.066(7) 0.056(7) 0.028(6) 0.002(6) -0.004(7)
F3A 0.055(8) 0.061(8) 0.059(8) 0.013(7) 0.006(7) 0.021(7)
F4A 0.071(8) 0.080(8) 0.066(7) 0.017(7) -0.002(7) 0.015(7)
F5A 0.073(8) 0.067(8) 0.076(8) 0.019(6) 0.012(7) -0.007(7)
F6A 0.050(8) 0.049(8) 0.055(8) 0.022(6) 0.014(7) -0.004(6)
P2 0.034(5) 0.033(5) 0.037(5) 0.016(4) 0.007(4) 0.000(4)
F7 0.058(8) 0.042(8) 0.046(8) 0.012(6) 0.004(7) 0.012(7)
F8 0.064(8) 0.044(8) 0.038(7) 0.019(6) 0.003(6) -0.014(6)
F9 0.053(8) 0.044(8) 0.053(8) 0.011(6) 0.006(7) 0.025(7)
F10 0.058(8) 0.046(8) 0.041(7) 0.027(6) 0.007(6) -0.011(6)
F11 0.032(7) 0.047(8) 0.043(8) 0.003(6) -0.010(6) -0.007(6)
F12 0.019(6) 0.044(8) 0.034(7) 0.010(6) 0.005(6) -0.013(6)
P2A 0.0168(17) 0.025(2) 0.034(2) 0.0113(18) 0.0055(16) 0.0021(16)
F7A 0.061(5) 0.044(5) 0.066(5) 0.029(4) 0.000(4) -0.015(4)
F8A 0.030(4) 0.059(5) 0.042(4) 0.019(4) -0.002(3) 0.002(3)
F9A 0.054(4) 0.035(4) 0.070(6) 0.031(4) 0.020(4) 0.004(3)
F10A 0.054(5) 0.057(5) 0.057(5) 0.017(4) -0.025(4) -0.016(4)
F11A 0.055(4) 0.050(5) 0.046(4) 0.009(4) 0.030(4) 0.016(4)
F12A 0.043(4) 0.045(5) 0.035(4) 0.011(3) 0.015(3) 0.021(4)

loop_
_atom_type_symbol
_atom_type_description
_atom_type_scat_dispersion_real
_atom_type_scat_dispersion_imag
_atom_type_scat_source
C C 0.0033 0.0016 'International Tables Vol C Tables 4.2.6.8 and 6.1.1.4'
H H 0.0000 0.0000 'International Tables Vol C Tables 4.2.6.8 and 6.1.1.4'
N N 0.0061 0.0033 'International Tables Vol C Tables 4.2.6.8 and 6.1.1.4'
F F 0.0171 0.0103 'International Tables Vol C Tables 4.2.6.8 and 6.1.1.4'
P P 0.1023 0.0942 'International Tables Vol C Tables 4.2.6.8 and 6.1.1.4'
Ir Ir -1.4442 7.9887 'International Tables Vol C Tables 4.2.6.8 and 6.1.1.4'

loop_
_geom_angle_atom_site_label_1
_geom_angle_atom_site_label_2
_geom_angle_atom_site_label_3
_geom_angle
N3 C1 N2 120.0(10)
N3 C1 Ir1 119.4(8)
N2 C1 Ir1 120.4(8)
C7 C2 C6 114.2(9)
C7 C2 N2 111.2(9)
C6 C2 N2 107.2(8)
C7 C2 C3 116.9(9)
C6 C2 C3 100.3(9)
N2 C2 C3 106.1(9)
C4 C3 C2 108.0(10)
C4 C3 H3A 110.1
C2 C3 H3A 110.1
C4 C3 H3B 110.1
C2 C3 H3B 110.1
H3A C3 H3B 108.4
C5 C4 C3 101.6(11)
C5 C4 H4A 111.4
C3 C4 H4A 111.4
C5 C4 H4B 111.4
C3 C4 H4B 111.4
H4A C4 H4B 109.3
N3 C5 C4 110.8(10)
N3 C5 C6 109.7(8)
C4 C5 C6 106.9(10)
N3 C5 H5 109.8
C4 C5 H5 109.8
C6 C5 H5 109.8
C9 C6 C2 113.2(9)
C9 C6 C8 108.5(8)
C2 C6 C8 114.4(8)
C9 C6 C5 109.9(8)
C2 C6 C5 97.1(8)
C8 C6 C5 113.5(8)
C2 C7 H7A 109.5
C2 C7 H7B 109.5
H7A C7 H7B 109.5
C2 C7 H7C 109.5
H7A C7 H7C 109.5
H7B C7 H7C 109.5
C6 C8 H8A 109.5
C6 C8 H8B 109.5
H8A C8 H8B 109.5
C6 C8 H8C 109.5
H8A C8 H8C 109.5
H8B C8 H8C 109.5
C6 C9 H9A 109.5
C6 C9 H9B 109.5
H9A C9 H9B 109.5
C6 C9 H9C 109.5
H9A C9 H9C 109.5
H9B C9 H9C 109.5
N2 C10 C11 115.9(7)
N2 C10 H10A 108.3
C11 C10 H10A 108.3
N2 C10 H10B 108.3
C11 C10 H10B 108.3
H10A C10 H10B 107.4
N1 C11 C12 121.3(8)
N1 C11 C10 118.2(7)
C12 C11 C10 120.5(7)
C13 C12 C11 120.0(8)
C13 C12 H12 120.0
C11 C12 H12 120.0
C14 C13 C12 118.8(7)
C14 C13 H13 120.6
C12 C13 H13 120.6
C13 C14 C15 118.5(8)
C13 C14 H14 120.8
C15 C14 H14 120.8
N1 C15 C14 123.9(8)
N1 C15 H15 118.1
C14 C15 H15 118.1
C17 C16 C22 122.9(9)
C17 C16 N3 112.3(8)
C22 C16 N3 115.0(9)
C17 C16 H16 100.5
C22 C16 H16 100.5
N3 C16 H16 100.5
N4 C17 C18 121.9(9)
N4 C17 C16 118.9(9)
C18 C17 C16 119.2(9)
C17 C18 C19 120.0(8)
C17 C18 H18 120.0
C19 C18 H18 120.0
C20 C19 C18 118.1(7)
C20 C19 H19 120.9
C18 C19 H19 120.9
C19 C20 C21 119.9(9)
C19 C20 H20 120.1
C21 C20 H20 120.1
N4 C21 C20 122.5(10)
N4 C21 H21 118.8
C20 C21 H21 118.8
C16 C22 H22A 109.5
C16 C22 H22B 109.5
H22A C22 H22B 109.5
C16 C22 H22C 109.5
H22A C22 H22C 109.5
H22B C22 H22C 109.5
C24 C23 C30 126.3(11)
C24 C23 Ir1 72.5(7)
C30 C23 Ir1 109.0(8)
C24 C23 H23 116.8
C30 C23 H23 116.8
Ir1 C23 H23 88.5
C23 C24 C25 123.0(11)
C23 C24 Ir1 71.2(7)
C25 C24 Ir1 113.4(8)
C23 C24 H24 118.5
C25 C24 H24 118.5
Ir1 C24 H24 85.4
C24 C25 C26 113.0(9)
C24 C25 H25A 109.0
C26 C25 H25A 109.0
C24 C25 H25B 109.0
C26 C25 H25B 109.0
H25A C25 H25B 107.8
C27 C26 C25 111.6(9)
C27 C26 H26A 109.3
C25 C26 H26A 109.3
C27 C26 H26B 109.3
C25 C26 H26B 109.3
H26A C26 H26B 108.0
C28 C27 C26 125.4(8)
C28 C27 Ir1 69.9(5)
C26 C27 Ir1 117.3(7)
C28 C27 H27 117.3
C26 C27 H27 117.3
Ir1 C27 H27 82.8
C27 C28 C29 124.7(8)
C27 C28 Ir1 71.8(5)
C29 C28 Ir1 113.4(7)
C27 C28 H28 117.7
C29 C28 H28 117.7
Ir1 C28 H28 84.8
C30 C29 C28 114.8(9)
C30 C29 H29A 108.6
C28 C29 H29A 108.6
C30 C29 H29B 108.6
C28 C29 H29B 108.6
H29A C29 H29B 107.5
C23 C30 C29 111.9(10)
C23 C30 H30A 109.2
C29 C30 H30A 109.2
C23 C30 H30B 109.2
C29 C30 H30B 109.2
H30A C30 H30B 107.9
N6 C31 N7 114.6(10)
N6 C31 Ir2 123.0(8)
N7 C31 Ir2 122.2(8)
C37 C32 C36 117.1(9)
C37 C32 N6 111.9(9)
C36 C32 N6 105.3(8)
C37 C32 C33 115.4(9)
C36 C32 C33 100.3(9)
N6 C32 C33 105.5(10)
C34 C33 C32 108.0(10)
C34 C33 H33A 110.1
C32 C33 H33A 110.1
C34 C33 H33B 110.1
C32 C33 H33B 110.1
H33A C33 H33B 108.4
C35 C34 C33 99.7(10)
C35 C34 H34A 111.8
C33 C34 H34A 111.8
C35 C34 H34B 111.8
C33 C34 H34B 111.8
H34A C34 H34B 109.6
N7 C35 C34 109.6(10)
N7 C35 C36 109.4(8)
C34 C35 C36 108.7(10)
N7 C35 H35 109.7
C34 C35 H35 109.7
C36 C35 H35 109.7
C32 C36 C35 99.1(8)
C32 C36 C38 116.1(8)
C35 C36 C38 114.2(8)
C32 C36 C39 111.1(8)
C35 C36 C39 109.6(8)
C38 C36 C39 106.6(8)
C32 C37 H37A 109.5
C32 C37 H37B 109.5
H37A C37 H37B 109.5
C32 C37 H37C 109.5
H37A C37 H37C 109.5
H37B C37 H37C 109.5
C36 C38 H38A 109.5
C36 C38 H38B 109.5
H38A C38 H38B 109.5
C36 C38 H38C 109.5
H38A C38 H38C 109.5
H38B C38 H38C 109.5
C36 C39 H39A 109.5
C36 C39 H39B 109.5
H39A C39 H39B 109.5
C36 C39 H39C 109.5
H39A C39 H39C 109.5
H39B C39 H39C 109.5
N6 C40 C41 113.7(7)
N6 C40 H40A 108.8
C41 C40 H40A 108.8
N6 C40 H40B 108.8
C41 C40 H40B 108.8
H40A C40 H40B 107.7
N5 C41 C42 121.9(9)
N5 C41 C40 117.6(8)
C42 C41 C40 120.5(8)
C43 C42 C41 118.8(8)
C43 C42 H42 120.6
C41 C42 H42 120.6
C42 C43 C44 119.8(7)
C42 C43 H43 120.1
C44 C43 H43 120.1
C43 C44 C45 117.7(9)
C43 C44 H44 121.1
C45 C44 H44 121.1
N5 C45 C44 123.7(9)
N5 C45 H45 118.2
C44 C45 H45 118.2
C47 C46 C52 122.5(9)
C47 C46 N7 112.1(8)
C52 C46 N7 113.6(10)
C47 C46 H46 101.5
C52 C46 H46 101.5
N7 C46 H46 101.5
N8 C47 C48 121.9(9)
N8 C47 C46 118.0(8)
C48 C47 C46 120.0(9)
C49 C48 C47 119.0(8)
C49 C48 H48 120.5
C47 C48 H48 120.5
C50 C49 C48 119.6(8)
C50 C49 H49 120.2
C48 C49 H49 120.2
C49 C50 C51 119.2(9)
C49 C50 H50 120.4
C51 C50 H50 120.4
N8 C51 C50 123.4(9)
N8 C51 H51 118.3
C50 C51 H51 118.3
C46 C52 H52A 109.5
C46 C52 H52B 109.5
H52A C52 H52B 109.5
C46 C52 H52C 109.5
H52A C52 H52C 109.5
H52B C52 H52C 109.5
C54 C53 C60 129.2(9)
C54 C53 Ir2 73.1(6)
C60 C53 Ir2 112.1(7)
C54 C53 H53 115.4
C60 C53 H53 115.4
Ir2 C53 H53 84.3
C53 C54 C55 122.8(9)
C53 C54 Ir2 69.7(6)
C55 C54 Ir2 117.9(8)
C53 C54 H54 118.6
C55 C54 H54 118.6
Ir2 C54 H54 82.7
C54 C55 C56 111.2(9)
C54 C55 H55A 109.4
C56 C55 H55A 109.4
C54 C55 H55B 109.4
C56 C55 H55B 109.4
H55A C55 H55B 108.0
C55 C56 C57 113.7(9)
C55 C56 H56A 108.8
C57 C56 H56A 108.8
C55 C56 H56B 108.8
C57 C56 H56B 108.8
H56A C56 H56B 107.7
C58 C57 C56 124.5(10)
C58 C57 Ir2 73.3(7)
C56 C57 Ir2 108.7(8)
C58 C57 H57 117.7
C56 C57 H57 117.7
Ir2 C57 H57 88.0
C57 C58 C59 123.3(10)
C57 C58 Ir2 70.8(7)
C59 C58 Ir2 112.5(7)
C57 C58 H58 118.3
C59 C58 H58 118.3
Ir2 C58 H58 86.8
C60 C59 C58 112.0(9)
C60 C59 H59A 109.2
C58 C59 H59A 109.2
C60 C59 H59B 109.2
C58 C59 H59B 109.2
H59A C59 H59B 107.9
C59 C60 C53 110.6(8)
C59 C60 H60A 109.5
C53 C60 H60A 109.5
C59 C60 H60B 109.5
C53 C60 H60B 109.5
H60A C60 H60B 108.1
C15 N1 C11 117.6(8)
C15 N1 Ir1 126.9(6)
C11 N1 Ir1 115.5(6)
C1 N2 C10 120.2(9)
C1 N2 C2 120.2(9)
C10 N2 C2 118.3(8)
C1 N3 C5 119.8(9)
C1 N3 C16 122.6(10)
C5 N3 C16 116.0(9)
C21 N4 C17 117.4(9)
C21 N4 Ir1 124.0(7)
C17 N4 Ir1 118.6(7)
C45 N5 C41 118.1(9)
C45 N5 Ir2 125.2(6)
C41 N5 Ir2 116.7(7)
C31 N6 C40 116.0(8)
C31 N6 C32 123.4(9)
C40 N6 C32 119.6(8)
C31 N7 C35 122.4(9)
C31 N7 C46 118.5(9)
C35 N7 C46 117.1(9)
C47 N8 C51 116.8(8)
C47 N8 Ir2 118.8(6)
C51 N8 Ir2 124.2(6)
C1 Ir1 C28 93.7(4)
C1 Ir1 C27 90.3(4)
C28 Ir1 C27 38.3(3)
C1 Ir1 N4 84.4(4)
C28 Ir1 N4 154.7(3)
C27 Ir1 N4 116.4(3)
C1 Ir1 C23 164.5(4)
C28 Ir1 C23 80.9(4)
C27 Ir1 C23 94.2(4)
N4 Ir1 C23 106.6(4)
C1 Ir1 C24 158.6(4)
C28 Ir1 C24 87.0(4)
C27 Ir1 C24 77.1(4)
N4 Ir1 C24 85.9(4)
C23 Ir1 C24 36.3(4)
C1 Ir1 N1 84.5(4)
C28 Ir1 N1 116.1(3)
C27 Ir1 N1 153.6(3)
N4 Ir1 N1 88.9(3)
C23 Ir1 N1 84.9(4)
C24 Ir1 N1 114.3(4)
C31 Ir2 C53 91.4(4)
C31 Ir2 C54 94.9(4)
C53 Ir2 C54 37.2(3)
C31 Ir2 C57 162.5(4)
C53 Ir2 C57 93.4(4)
C54 Ir2 C57 79.0(4)
C31 Ir2 N5 84.6(4)
C53 Ir2 N5 119.4(3)
C54 Ir2 N5 156.6(3)
C57 Ir2 N5 107.5(4)
C31 Ir2 C58 161.2(4)
C53 Ir2 C58 78.9(4)
C54 Ir2 C58 87.1(4)
C57 Ir2 C58 35.9(4)
N5 Ir2 C58 86.2(4)
C31 Ir2 N8 83.1(4)
C53 Ir2 N8 151.5(3)
C54 Ir2 N8 115.2(3)
C57 Ir2 N8 84.7(3)
N5 Ir2 N8 88.0(3)
C58 Ir2 N8 112.9(3)
F3 P1 F4 91.4(6)
F3 P1 F1 174.7(6)
F4 P1 F1 90.9(5)
F3 P1 F2 89.2(5)
F4 P1 F2 177.1(6)
F1 P1 F2 88.2(4)
F3 P1 F5 94.9(6)
F4 P1 F5 93.6(6)
F1 P1 F5 89.8(5)
F2 P1 F5 89.2(5)
F3 P1 F6 86.8(6)
F4 P1 F6 88.8(6)
F1 P1 F6 88.5(5)
F2 P1 F6 88.4(5)
F5 P1 F6 177.1(6)
F1A P1A F4A 93.4(10)
F1A P1A F3A 174.1(11)
F4A P1A F3A 88.7(10)
F1A P1A F5A 91.2(10)
F4A P1A F5A 95.7(10)
F3A P1A F5A 94.0(11)
F1A P1A F2A 89.1(10)
F4A P1A F2A 174.4(11)
F3A P1A F2A 88.3(9)
F5A P1A F2A 89.3(10)
F1A P1A F6A 88.4(10)
F4A P1A F6A 88.8(10)
F3A P1A F6A 86.2(10)
F5A P1A F6A 175.5(11)
F2A P1A F6A 86.2(9)
F8 P2 F10 179.5(8)
F8 P2 F12 89.8(6)
F10 P2 F12 89.8(6)
F8 P2 F7 90.3(6)
F10 P2 F7 89.8(6)
F12 P2 F7 89.4(7)
F8 P2 F9 89.4(6)
F10 P2 F9 90.5(6)
F12 P2 F9 89.3(9)
F7 P2 F9 178.7(10)
F8 P2 F11 89.6(6)
F10 P2 F11 90.9(6)
F12 P2 F11 178.6(9)
F7 P2 F11 89.4(6)
F9 P2 F11 91.9(10)
F8A P2A F12A 89.1(5)
F8A P2A F10A 177.5(6)
F12A P2A F10A 88.9(6)
F8A P2A F7A 92.5(5)
F12A P2A F7A 89.8(6)
F10A P2A F7A 88.9(5)
F8A P2A F11A 89.1(5)
F12A P2A F11A 178.1(6)
F10A P2A F11A 92.9(5)
F7A P2A F11A 90.9(6)
F8A P2A F9A 86.5(5)
F12A P2A F9A 89.9(5)
F10A P2A F9A 92.1(5)
F7A P2A F9A 179.0(6)
F11A P2A F9A 89.5(5)

loop_
_geom_bond_atom_site_label_1
_geom_bond_atom_site_label_2
_geom_bond_distance
C1 N3 1.326(15)
C1 N2 1.331(14)
C1 Ir1 2.058(11)
C2 C7 1.512(14)
C2 C6 1.533(14)
C2 N2 1.538(15)
C2 C3 1.605(14)
C3 C4 1.51(2)
C3 H3A 0.9900
C3 H3B 0.9900
C4 C5 1.496(17)
C4 H4A 0.9900
C4 H4B 0.9900
C5 N3 1.475(15)
C5 C6 1.545(13)
C5 H5 1.0000
C6 C9 1.512(15)
C6 C8 1.540(13)
C7 H7A 0.9800
C7 H7B 0.9800
C7 H7C 0.9800
C8 H8A 0.9800
C8 H8B 0.9800
C8 H8C 0.9800
C9 H9A 0.9800
C9 H9B 0.9800
C9 H9C 0.9800
C10 N2 1.422(12)
C10 C11 1.454(12)
C10 H10A 0.9900
C10 H10B 0.9900
C11 N1 1.368(12)
C11 C12 1.394(11)
C12 C13 1.382(12)
C12 H12 0.9500
C13 C14 1.373(12)
C13 H13 0.9500
C14 C15 1.401(11)
C14 H14 0.9500
C15 N1 1.324(11)
C15 H15 0.9500
C16 C17 1.444(16)
C16 C22 1.472(12)
C16 N3 1.505(15)
C16 H16 1.0000
C17 N4 1.360(13)
C17 C18 1.378(12)
C18 C19 1.385(12)
C18 H18 0.9500
C19 C20 1.361(13)
C19 H19 0.9500
C20 C21 1.391(12)
C20 H20 0.9500
C21 N4 1.341(13)
C21 H21 0.9500
C22 H22A 0.9800
C22 H22B 0.9800
C22 H22C 0.9800
C23 C24 1.392(16)
C23 C30 1.492(16)
C23 Ir1 2.228(11)
C23 H23 0.9500
C24 C25 1.504(17)
C24 Ir1 2.244(12)
C24 H24 0.9500
C25 C26 1.510(16)
C25 H25A 0.9900
C25 H25B 0.9900
C26 C27 1.471(15)
C26 H26A 0.9900
C26 H26B 0.9900
C27 C28 1.381(10)
C27 Ir1 2.116(8)
C27 H27 0.9500
C28 C29 1.536(16)
C28 Ir1 2.093(8)
C28 H28 0.9500
C29 C30 1.533(17)
C29 H29A 0.9900
C29 H29B 0.9900
C30 H30A 0.9900
C30 H30B 0.9900
C31 N6 1.354(14)
C31 N7 1.366(14)
C31 Ir2 2.007(11)
C32 C37 1.498(13)
C32 C36 1.511(13)
C32 N6 1.515(14)
C32 C33 1.595(17)
C33 C34 1.56(2)
C33 H33A 0.9900
C33 H33B 0.9900
C34 C35 1.461(16)
C34 H34A 0.9900
C34 H34B 0.9900
C35 N7 1.451(14)
C35 C36 1.520(13)
C35 H35 1.0000
C36 C38 1.533(12)
C36 C39 1.571(14)
C37 H37A 0.9800
C37 H37B 0.9800
C37 H37C 0.9800
C38 H38A 0.9800
C38 H38B 0.9800
C38 H38C 0.9800
C39 H39A 0.9800
C39 H39B 0.9800
C39 H39C 0.9800
C40 N6 1.466(12)
C40 C41 1.470(13)
C40 H40A 0.9900
C40 H40B 0.9900
C41 N5 1.347(12)
C41 C42 1.401(13)
C42 C43 1.376(13)
C42 H42 0.9500
C43 C44 1.384(14)
C43 H43 0.9500
C44 C45 1.390(13)
C44 H44 0.9500
C45 N5 1.335(13)
C45 H45 0.9500
C46 C47 1.437(16)
C46 C52 1.488(13)
C46 N7 1.527(15)
C46 H46 0.9400
C47 N8 1.340(12)
C47 C48 1.400(11)
C48 C49 1.383(14)
C48 H48 0.9500
C49 C50 1.335(14)
C49 H49 0.9500
C50 C51 1.381(11)
C50 H50 0.9500
C51 N8 1.357(11)
C51 H51 0.9500
C52 H52A 0.9800
C52 H52B 0.9800
C52 H52C 0.9800
C53 C54 1.352(12)
C53 C60 1.547(15)
C53 Ir2 2.098(9)
C53 H53 0.9500
C54 C55 1.465(16)
C54 Ir2 2.140(10)
C54 H54 0.9400
C55 C56 1.522(18)
C55 H55A 0.9900
C55 H55B 0.9900
C56 C57 1.542(16)
C56 H56A 0.9900
C56 H56B 0.9900
C57 C58 1.370(14)
C57 Ir2 2.205(11)
C57 H57 0.9500
C58 C59 1.519(15)
C58 Ir2 2.236(11)
C58 H58 0.9500
C59 C60 1.506(15)
C59 H59A 0.9900
C59 H59B 0.9900
C60 H60A 0.9900
C60 H60B 0.9900
N1 Ir1 2.282(8)
N4 Ir1 2.221(8)
N5 Ir2 2.232(8)
N8 Ir2 2.263(7)
P1 F3 1.563(8)
P1 F4 1.563(7)
P1 F1 1.565(7)
P1 F2 1.581(7)
P1 F5 1.587(8)
P1 F6 1.590(8)
P1A F1A 1.556(11)
P1A F4A 1.567(11)
P1A F3A 1.572(12)
P1A F5A 1.584(12)
P1A F2A 1.589(11)
P1A F6A 1.596(11)
P2 F8 1.562(8)
P2 F10 1.564(8)
P2 F12 1.571(9)
P2 F7 1.576(9)
P2 F9 1.582(9)
P2 F11 1.584(9)
P2A F8A 1.575(7)
P2A F12A 1.581(8)
P2A F10A 1.581(8)
P2A F7A 1.587(8)
P2A F11A 1.603(8)
P2A F9A 1.604(8)
